data_4505782
loop_
_publ_author_name
'Saha, Manas K.'
'Ramanujam, Rathnakumar'
'Bernal, Ivan'
'Fronczek, Frank R.'

_publ_section_title
;
 The Phenomenon of Conglomerate Crystallization. Part 57. Control of the
 Crystallization Behavior by the Choice of the Counter Ion. Part 9. The
 Stereochemistry and Crystallization Architecture of [(3,2,3-tet)Co(N3)2]X
 (X = Cl(I), Br(II), I(III), NO3(IV), and PF6(V))
;
_journal_issue 3
_journal_name_full 'Crystal Growth &amp; Design'
_journal_page_first 205
_journal_paper_doi 10.1021/cg020003i
_journal_volume 2
_journal_year 2002
_chemical_compound_source 'synthesis as described'
_chemical_formula_moiety 'C8 H22 Co1 F6 N10 P1'
_chemical_formula_structural 'C8 H22 N10 F6 P CO'
_chemical_formula_sum 'C8 H22 Co F6 N10 P'
_chemical_formula_weight 462.26
_chemical_name_systematic ?
_space_group_IT_number 169
_symmetry_cell_setting hexagonal
_symmetry_Int_Tables_number 169
_symmetry_space_group_name_Hall 'P 61'
_symmetry_space_group_name_H-M 'P 61'
_atom_sites_solution_hydrogens geom
_atom_sites_solution_primary direct
_atom_sites_solution_secondary difmap
_audit_creation_date 2001-09-19T14:57:21-00:00
_audit_creation_method 'WinGX routine CIF_UPDATE'
_cell_angle_alpha 90
_cell_angle_beta 90
_cell_angle_gamma 120
_cell_formula_units_Z 6
_cell_length_a 9.3817(2)
_cell_length_b 9.3817(2)
_cell_length_c 33.7473(4)
_cell_measurement_reflns_used 0
_cell_measurement_temperature 120(2)
_cell_measurement_theta_max 0
_cell_measurement_theta_min 0
_cell_measurement_wavelength 0.71073
_cell_volume 2572.37(8)
_computing_molecular_graphics 'Ortep-3 for Windows (Farrugia, 1997)'
_computing_publication_material 'WinGX publication routines (Farrugia, 1999)'
_computing_structure_refinement 'SHELXL-97 (Sheldrick, 1997)'
_computing_structure_solution 'SHELXS-97 (Sheldrick, 1997)'
_diffrn_ambient_temperature 120(2)
_diffrn_measured_fraction_theta_full 0.993
_diffrn_measured_fraction_theta_max 0.993
_diffrn_radiation_monochromator graphite
_diffrn_radiation_probe x-ray
_diffrn_radiation_type MoK\a
_diffrn_radiation_wavelength 0.71073
_diffrn_reflns_av_unetI/netI 0.0532
_diffrn_reflns_limit_h_max 15
_diffrn_reflns_limit_h_min 0
_diffrn_reflns_limit_k_max 0
_diffrn_reflns_limit_k_min -12
_diffrn_reflns_limit_l_max 45
_diffrn_reflns_limit_l_min -53
_diffrn_reflns_number 6484
_diffrn_reflns_theta_full 34.96
_diffrn_reflns_theta_max 34.96
_diffrn_reflns_theta_min 3.92
_exptl_absorpt_coefficient_mu 1.173
_exptl_absorpt_correction_type none
_exptl_crystal_colour green
_exptl_crystal_density_diffrn 1.79
_exptl_crystal_density_method 'not measured'
_exptl_crystal_description prism
_exptl_crystal_F_000 1416
_exptl_crystal_size_max 0.32
_exptl_crystal_size_mid 0.23
_exptl_crystal_size_min 0.22
_refine_diff_density_max 2.958
_refine_diff_density_min -0.756
_refine_diff_density_rms 0.125
_refine_ls_abs_structure_details 'Flack H D (1983), Acta Cryst. A39, 876-881'
_refine_ls_abs_structure_Flack 0.16(3)
_refine_ls_extinction_method none
_refine_ls_goodness_of_fit_ref 1.034
_refine_ls_hydrogen_treatment mixed
_refine_ls_matrix_type full
_refine_ls_number_parameters 236
_refine_ls_number_reflns 6484
_refine_ls_number_restraints 1
_refine_ls_restrained_S_all 1.034
_refine_ls_R_factor_all 0.0773
_refine_ls_R_factor_gt 0.0669
_refine_ls_shift/su_max 0
_refine_ls_shift/su_mean 0
_refine_ls_structure_factor_coef Fsqd
_refine_ls_weighting_details 'calc w=1/[\s^2^(Fo^2^)+(0.0738P)^2^+6.8942P] where P=(Fo^2^+2Fc^2^)/3'
_refine_ls_weighting_scheme calc
_refine_ls_wR_factor_gt 0.1565
_refine_ls_wR_factor_ref 0.1646
_reflns_number_gt 5752
_reflns_number_total 6484
_reflns_threshold_expression >2sigma(I)
_cod_data_source_file cg020003i_s1.cif
_cod_data_source_block ivan21
_cod_database_code 4505782

loop_
_symmetry_equiv_pos_as_xyz
'x, y, z'
'-x, -y, z+1/2'
'-y, x-y, z+1/3'
'-x+y, -x, z+2/3'
'x-y, x, z+1/6'
'y, -x+y, z+5/6'

loop_
_atom_site_label
_atom_site_type_symbol
_atom_site_fract_x
_atom_site_fract_y
_atom_site_fract_z
_atom_site_U_iso_or_equiv
_atom_site_adp_type
_atom_site_occupancy
_atom_site_symmetry_multiplicity
_atom_site_calc_flag
_atom_site_refinement_flags
_atom_site_disorder_assembly
_atom_site_disorder_group
C1 C 0.9088(7) 0.2513(8) 0.18227(18) 0.0294(11) Uani 1 1 d . . .
H3 H 0.8752 0.2426 0.2104 0.035 Uiso 1 1 calc R . .
H4 H 1.0275 0.3336 0.1806 0.035 Uiso 1 1 calc R . .
C2 C 0.8822(7) 0.0844(8) 0.16845(19) 0.0310(12) Uani 1 1 d . . .
H5 H 0.9101 0.0917 0.14 0.037 Uiso 1 1 calc R . .
H6 H 0.9588 0.0596 0.1831 0.037 Uiso 1 1 calc R . .
C3 C 0.7102(8) -0.0545(8) 0.17436(18) 0.0295(12) Uani 1 1 d . . .
H7 H 0.6779 -0.0566 0.2024 0.035 Uiso 1 1 calc R . .
H8 H 0.7062 -0.16 0.1686 0.035 Uiso 1 1 calc R . .
C4 C 0.4215(7) -0.1830(6) 0.15386(16) 0.0254(11) Uani 1 1 d . . .
H10 H 0.3895 -0.1945 0.1821 0.03 Uiso 1 1 calc R . .
H11 H 0.4175 -0.2857 0.1451 0.03 Uiso 1 1 calc R . .
C5 C 0.3073(7) -0.1493(6) 0.12895(17) 0.0265(10) Uani 1 1 d . . .
H12 H 0.3305 -0.1522 0.1004 0.032 Uiso 1 1 calc R . .
H13 H 0.1913 -0.2336 0.1341 0.032 Uiso 1 1 calc R . .
C6 C 0.2342(7) 0.0580(8) 0.11473(17) 0.0276(11) Uani 1 1 d . . .
H15 H 0.2636 0.059 0.0865 0.033 Uiso 1 1 calc R . .
H16 H 0.1164 -0.0252 0.118 0.033 Uiso 1 1 calc R . .
C7 C 0.2609(7) 0.2235(8) 0.12594(19) 0.0321(12) Uani 1 1 d . . .
H17 H 0.2408 0.2239 0.1547 0.039 Uiso 1 1 calc R . .
H18 H 0.1787 0.2418 0.1119 0.039 Uiso 1 1 calc R . .
C8 C 0.4321(8) 0.3659(8) 0.11656(19) 0.0322(12) Uani 1 1 d . . .
H19 H 0.4607 0.3563 0.0888 0.039 Uiso 1 1 calc R . .
H20 H 0.4322 0.4711 0.1191 0.039 Uiso 1 1 calc R . .
Co Co 0.57772(9) 0.16516(7) 0.14783(2) 0.01748(11) Uani 1 1 d . . .
N1 N 0.8160(5) 0.3096(6) 0.15878(14) 0.0244(9) Uani 1 1 d . . .
H1 H 0.868 0.3429 0.1346 0.029 Uiso 1 1 calc R . .
H2 H 0.8279 0.4022 0.1712 0.029 Uiso 1 1 calc R . .
N2 N 0.5906(6) -0.0383(5) 0.14805(13) 0.0225(8) Uani 1 1 d . . .
H9 H 0.6202 -0.0486 0.1224 0.027 Uiso 1 1 calc R . .
N3 N 0.3361(5) 0.0120(6) 0.13981(13) 0.0236(8) Uani 1 1 d . . .
H14 H 0.291 -0.0022 0.165 0.028 Uiso 1 1 calc R . .
N4 N 0.5589(6) 0.3672(6) 0.14393(16) 0.0257(9) Uani 1 1 d . . .
H21 H 0.5383 0.3914 0.169 0.031 Uiso 1 1 calc R . .
H22 H 0.6599 0.4525 0.1363 0.031 Uiso 1 1 calc R . .
N5 N 0.6437(7) 0.1947(7) 0.09151(17) 0.0291(10) Uani 1 1 d . . .
N6 N 0.5650(7) 0.1398(7) 0.06542(18) 0.0308(12) Uani 1 1 d . . .
N7 N 0.4863(8) 0.0888(9) 0.03518(17) 0.0425(16) Uani 1 1 d . . .
N8 N 0.5202(6) 0.1529(7) 0.20370(14) 0.0272(10) Uani 1 1 d . . .
N9 N 0.5727(6) 0.1204(7) 0.23237(13) 0.0227(9) Uani 1 1 d . . .
N10 N 0.6180(8) 0.0894(9) 0.26179(17) 0.0371(14) Uani 1 1 d . . .
P P 0.7240(2) -0.23793(18) 0.05592(4) 0.0263(3) Uani 1 1 d . . .
F1 F 0.6537(6) -0.4229(5) 0.04076(13) 0.0449(10) Uani 1 1 d . . .
F5 F 0.7515(7) -0.2903(6) 0.09891(12) 0.0490(12) Uani 1 1 d . . .
F4 F 0.5412(6) -0.2834(7) 0.06851(16) 0.0499(11) Uani 1 1 d . . .
F3 F 0.7933(7) -0.0531(5) 0.07110(13) 0.0470(11) Uani 1 1 d . . .
F2 F 0.9041(5) -0.1949(6) 0.04288(14) 0.0457(10) Uani 1 1 d . . .
F6 F 0.6962(7) -0.1885(6) 0.01259(13) 0.0521(12) Uani 1 1 d . . .

loop_
_atom_site_aniso_label
_atom_site_aniso_U_11
_atom_site_aniso_U_22
_atom_site_aniso_U_33
_atom_site_aniso_U_23
_atom_site_aniso_U_13
_atom_site_aniso_U_12
C1 0.017(2) 0.043(3) 0.025(3) -0.001(2) -0.0039(18) 0.012(2)
C2 0.027(2) 0.044(3) 0.029(3) 0.006(2) 0.002(2) 0.023(3)
C3 0.035(3) 0.043(3) 0.025(2) 0.003(2) 0.003(2) 0.031(3)
C4 0.026(2) 0.0187(19) 0.028(3) -0.0006(17) 0.002(2) 0.0083(19)
C5 0.025(2) 0.017(2) 0.026(2) -0.0012(17) 0.000(2) 0.0018(18)
C6 0.017(2) 0.036(3) 0.023(2) 0.005(2) 0.0000(18) 0.009(2)
C7 0.025(3) 0.043(3) 0.033(3) 0.006(2) 0.000(2) 0.020(2)
C8 0.033(3) 0.038(3) 0.033(3) 0.014(2) 0.009(2) 0.023(3)
Co 0.0180(3) 0.0209(3) 0.0154(2) 0.0007(3) 0.0008(2) 0.0111(3)
N1 0.0190(18) 0.030(2) 0.0210(19) -0.0027(17) 0.0007(15) 0.0097(17)
N2 0.0271(19) 0.0268(19) 0.0170(16) 0.0005(16) 0.0041(18) 0.0160(17)
N3 0.0207(18) 0.031(2) 0.0175(18) -0.0019(16) -0.0020(14) 0.0122(17)
N4 0.025(2) 0.0247(19) 0.031(2) 0.0044(17) 0.0072(19) 0.0146(17)
N5 0.029(2) 0.031(2) 0.026(2) 0.010(2) 0.0092(19) 0.015(2)
N6 0.029(3) 0.027(2) 0.035(3) 0.008(2) 0.010(2) 0.013(2)
N7 0.042(3) 0.048(4) 0.020(2) -0.002(2) 0.000(2) 0.010(3)
N8 0.022(2) 0.045(3) 0.017(2) -0.0055(19) 0.0015(16) 0.018(2)
N9 0.026(2) 0.034(2) 0.0120(18) 0.0028(17) 0.0046(16) 0.0183(19)
N10 0.046(3) 0.055(4) 0.024(2) 0.005(2) 0.005(2) 0.036(3)
P 0.0330(7) 0.0243(6) 0.0210(6) 0.0028(5) 0.0059(5) 0.0138(5)
F1 0.061(3) 0.0236(17) 0.043(2) -0.0063(16) 0.008(2) 0.0163(19)
F5 0.063(3) 0.050(3) 0.0278(19) 0.0048(18) -0.0038(19) 0.024(2)
F4 0.038(2) 0.052(3) 0.062(3) 0.006(2) 0.011(2) 0.024(2)
F3 0.071(3) 0.0284(19) 0.038(2) -0.0030(16) 0.015(2) 0.022(2)
F2 0.038(2) 0.046(2) 0.053(3) -0.004(2) 0.0108(19) 0.021(2)
F6 0.075(3) 0.043(2) 0.032(2) 0.0123(19) 0.001(2) 0.024(2)

loop_
_atom_type_symbol
_atom_type_description
_atom_type_scat_dispersion_real
_atom_type_scat_dispersion_imag
_atom_type_scat_source
C C 0.0033 0.0016 'International Tables Vol C Tables 4.2.6.8 and 6.1.1.4'
H H 0 0 'International Tables Vol C Tables 4.2.6.8 and 6.1.1.4'
Co Co 0.3494 0.9721 'International Tables Vol C Tables 4.2.6.8 and 6.1.1.4'
N N 0.0061 0.0033 'International Tables Vol C Tables 4.2.6.8 and 6.1.1.4'
P P 0.1023 0.0942 'International Tables Vol C Tables 4.2.6.8 and 6.1.1.4'
F F 0.0171 0.0103 'International Tables Vol C Tables 4.2.6.8 and 6.1.1.4'

loop_
_geom_angle_atom_site_label_1
_geom_angle_atom_site_label_2
_geom_angle_atom_site_label_3
_geom_angle
_geom_angle_site_symmetry_1
_geom_angle_site_symmetry_3
N1 C1 C2 113.1(5) . .
N1 C1 H3 109 . .
C2 C1 H3 109 . .
N1 C1 H4 109 . .
C2 C1 H4 109 . .
H3 C1 H4 107.8 . .
C3 C2 C1 113.8(5) . .
C3 C2 H5 108.8 . .
C1 C2 H5 108.8 . .
C3 C2 H6 108.8 . .
C1 C2 H6 108.8 . .
H5 C2 H6 107.7 . .
C2 C3 N2 111.7(5) . .
C2 C3 H7 109.3 . .
N2 C3 H7 109.3 . .
C2 C3 H8 109.3 . .
N2 C3 H8 109.3 . .
H7 C3 H8 107.9 . .
N2 C4 C5 106.1(4) . .
N2 C4 H10 110.5 . .
C5 C4 H10 110.5 . .
N2 C4 H11 110.5 . .
C5 C4 H11 110.5 . .
H10 C4 H11 108.7 . .
N3 C5 C4 107.3(4) . .
N3 C5 H12 110.3 . .
C4 C5 H12 110.3 . .
N3 C5 H13 110.3 . .
C4 C5 H13 110.3 . .
H12 C5 H13 108.5 . .
C7 C6 N3 111.0(5) . .
C7 C6 H15 109.4 . .
N3 C6 H15 109.4 . .
C7 C6 H16 109.4 . .
N3 C6 H16 109.4 . .
H15 C6 H16 108 . .
C6 C7 C8 114.5(5) . .
C6 C7 H17 108.6 . .
C8 C7 H17 108.6 . .
C6 C7 H18 108.6 . .
C8 C7 H18 108.6 . .
H17 C7 H18 107.6 . .
N4 C8 C7 111.3(5) . .
N4 C8 H19 109.4 . .
C7 C8 H19 109.4 . .
N4 C8 H20 109.4 . .
C7 C8 H20 109.4 . .
H19 C8 H20 108 . .
N8 Co N2 95.1(2) . .
N8 Co N5 176.0(2) . .
N2 Co N5 88.4(2) . .
N8 Co N1 92.6(2) . .
N2 Co N1 93.8(2) . .
N5 Co N1 85.2(2) . .
N8 Co N4 88.1(2) . .
N2 Co N4 176.2(2) . .
N5 Co N4 88.5(2) . .
N1 Co N4 88.2(2) . .
N8 Co N3 84.7(2) . .
N2 Co N3 84.3(2) . .
N5 Co N3 97.7(2) . .
N1 Co N3 176.5(2) . .
N4 Co N3 93.8(2) . .
C1 N1 Co 121.4(4) . .
C1 N1 H1 107 . .
Co N1 H1 107 . .
C1 N1 H2 107 . .
Co N1 H2 107 . .
H1 N1 H2 106.7 . .
C3 N2 C4 109.8(4) . .
C3 N2 Co 120.9(4) . .
C4 N2 Co 109.2(3) . .
C3 N2 H9 105.3 . .
C4 N2 H9 105.3 . .
Co N2 H9 105.3 . .
C5 N3 C6 110.3(4) . .
C5 N3 Co 109.7(4) . .
C6 N3 Co 121.8(4) . .
C5 N3 H14 104.4 . .
C6 N3 H14 104.4 . .
Co N3 H14 104.4 . .
C8 N4 Co 118.6(4) . .
C8 N4 H21 107.7 . .
Co N4 H21 107.7 . .
C8 N4 H22 107.7 . .
Co N4 H22 107.7 . .
H21 N4 H22 107.1 . .
N6 N5 Co 128.0(5) . .
N5 N6 N7 175.4(7) . .
N9 N8 Co 131.5(4) . .
N10 N9 N8 176.2(6) . .
F2 P F5 90.9(3) . .
F2 P F6 88.9(3) . .
F5 P F6 179.0(3) . .
F2 P F1 89.8(2) . .
F5 P F1 90.0(3) . .
F6 P F1 89.1(3) . .
F2 P F3 90.6(2) . .
F5 P F3 90.1(3) . .
F6 P F3 90.9(3) . .
F1 P F3 179.6(3) . .
F2 P F4 179.1(3) . .
F5 P F4 89.6(3) . .
F6 P F4 90.6(3) . .
F1 P F4 89.4(3) . .
F3 P F4 90.2(3) . .

loop_
_geom_bond_atom_site_label_1
_geom_bond_atom_site_label_2
_geom_bond_distance
_geom_bond_site_symmetry_2
C1 N1 1.470(8) .
C1 C2 1.530(9) .
C1 H3 0.99 .
C1 H4 0.99 .
C2 C3 1.496(9) .
C2 H5 0.99 .
C2 H6 0.99 .
C3 N2 1.497(7) .
C3 H7 0.99 .
C3 H8 0.99 .
C4 N2 1.498(7) .
C4 C5 1.514(8) .
C4 H10 0.99 .
C4 H11 0.99 .
C5 N3 1.446(7) .
C5 H12 0.99 .
C5 H13 0.99 .
C6 C7 1.493(9) .
C6 N3 1.493(7) .
C6 H15 0.99 .
C6 H16 0.99 .
C7 C8 1.523(9) .
C7 H17 0.99 .
C7 H18 0.99 .
C8 N4 1.501(8) .
C8 H19 0.99 .
C8 H20 0.99 .
Co N8 1.949(5) .
Co N2 1.972(4) .
Co N5 1.975(6) .
Co N1 1.985(5) .
Co N4 1.994(5) .
Co N3 2.005(4) .
N1 H1 0.92 .
N1 H2 0.92 .
N2 H9 0.93 .
N3 H14 0.93 .
N4 H21 0.92 .
N4 H22 0.92 .
N5 N6 1.098(9) .
N6 N7 1.209(9) .
N8 N9 1.193(7) .
N9 N10 1.172(7) .
P F2 1.590(4) .
P F5 1.593(5) .
P F6 1.595(4) .
P F1 1.601(4) .
P F3 1.602(4) .
P F4 1.604(5) .

loop_
_geom_torsion_atom_site_label_1
_geom_torsion_atom_site_label_2
_geom_torsion_atom_site_label_3
_geom_torsion_atom_site_label_4
_geom_torsion
_geom_torsion_site_symmetry_1
_geom_torsion_site_symmetry_2
_geom_torsion_site_symmetry_3
_geom_torsion_site_symmetry_4
N1 C1 C2 C3 -65.9(7) . . . .
C1 C2 C3 N2 67.5(6) . . . .
N2 C4 C5 N3 -52.7(6) . . . .
N3 C6 C7 C8 67.6(7) . . . .
C6 C7 C8 N4 -71.7(7) . . . .
C2 C1 N1 Co 49.4(6) . . . .
N8 Co N1 C1 64.4(4) . . . .
N2 Co N1 C1 -30.9(4) . . . .
N5 Co N1 C1 -119.0(4) . . . .
N4 Co N1 C1 152.4(4) . . . .
N3 Co N1 C1 27(4) . . . .
C2 C3 N2 C4 177.9(5) . . . .
C2 C3 N2 Co -53.8(6) . . . .
C5 C4 N2 C3 175.3(4) . . . .
C5 C4 N2 Co 40.8(5) . . . .
N8 Co N2 C3 -60.2(4) . . . .
N5 Co N2 C3 117.8(4) . . . .
N1 Co N2 C3 32.7(4) . . . .
N4 Co N2 C3 154(3) . . . .
N3 Co N2 C3 -144.3(4) . . . .
N8 Co N2 C4 68.4(4) . . . .
N5 Co N2 C4 -113.6(4) . . . .
N1 Co N2 C4 161.4(3) . . . .
N4 Co N2 C4 -77(3) . . . .
N3 Co N2 C4 -15.7(3) . . . .
C4 C5 N3 C6 176.8(4) . . . .
C4 C5 N3 Co 39.9(5) . . . .
C7 C6 N3 C5 179.3(5) . . . .
C7 C6 N3 Co -50.0(6) . . . .
N8 Co N3 C5 -109.5(4) . . . .
N2 Co N3 C5 -13.9(3) . . . .
N5 Co N3 C5 73.8(4) . . . .
N1 Co N3 C5 -72(4) . . . .
N4 Co N3 C5 162.8(4) . . . .
N8 Co N3 C6 119.4(4) . . . .
N2 Co N3 C6 -144.9(4) . . . .
N5 Co N3 C6 -57.3(4) . . . .
N1 Co N3 C6 157(3) . . . .
N4 Co N3 C6 31.7(4) . . . .
C7 C8 N4 Co 55.3(6) . . . .
N8 Co N4 C8 -118.3(4) . . . .
N2 Co N4 C8 27(3) . . . .
N5 Co N4 C8 63.9(4) . . . .
N1 Co N4 C8 149.1(4) . . . .
N3 Co N4 C8 -33.7(4) . . . .
N8 Co N5 N6 -126(3) . . . .
N2 Co N5 N6 84.1(7) . . . .
N1 Co N5 N6 178.0(7) . . . .
N4 Co N5 N6 -93.7(7) . . . .
N3 Co N5 N6 0.0(7) . . . .
Co N5 N6 N7 153(9) . . . .
N2 Co N8 N9 43.4(7) . . . .
N5 Co N8 N9 -107(4) . . . .
N1 Co N8 N9 -50.7(7) . . . .
N4 Co N8 N9 -138.8(7) . . . .
N3 Co N8 N9 127.2(7) . . . .
Co N8 N9 N10 -18E1(10) . . . .
